data_1565069
loop_
_publ_author_name
'Crimmin, Mark Richard'
'Kong, Richard Y.'
'Batuecas, Maria'

_publ_section_title
;
 &#x000D; Reactions of Aluminium(I) with Transition Metal Carbonyls:
 Scope, Mechanism and Selectivity of CO Homologation&#x000D;
;
_journal_name_full 'Chemical Science'
_journal_paper_doi 10.1039/D1SC04940B
_journal_year 2021
_chemical_formula_moiety 'C69 H88 Al2 Mn N4 O5, C7 H8'
_chemical_formula_sum 'C76 H96 Al2 Mn N4 O5'
_chemical_formula_weight 1254.46
_space_group_crystal_system monoclinic
_space_group_IT_number 14
_space_group_name_Hall '-P 2yn'
_space_group_name_H-M_alt 'P 1 21/n 1'
_atom_sites_solution_hydrogens geom
_audit_creation_date 2019-02-21
_audit_creation_method
;
Olex2 1.2
(compiled 2018.05.29 svn.r3508 for OlexSys, GUI svn.r5506)
;
_audit_update_record
;
2021-07-08 deposited with the CCDC.	2021-10-25 downloaded from the CCDC.
;
_cell_angle_alpha 90
_cell_angle_beta 90.526(3)
_cell_angle_gamma 90
_cell_formula_units_Z 4
_cell_length_a 16.8912(5)
_cell_length_b 20.7695(8)
_cell_length_c 19.8211(8)
_cell_measurement_reflns_used 6930
_cell_measurement_temperature 173.00(14)
_cell_measurement_theta_max 28.1030
_cell_measurement_theta_min 2.5770
_cell_volume 6953.4(4)
_computing_cell_refinement 'CrysAlisPro 1.171.39.46 (Rigaku OD, 2018)'
_computing_data_collection 'CrysAlisPro 1.171.39.46 (Rigaku OD, 2018)'
_computing_data_reduction 'CrysAlisPro 1.171.39.46 (Rigaku OD, 2018)'
_computing_molecular_graphics 'Olex2 (Dolomanov et al., 2009)'
_computing_publication_material 'Olex2 (Dolomanov et al., 2009)'
_computing_structure_refinement 'ShelXL (Sheldrick, 2015)'
_diffrn_ambient_environment N~2~
_diffrn_ambient_temperature 173.00(14)
_diffrn_detector 'CCD plate'
_diffrn_detector_area_resol_mean 16.0382
_diffrn_detector_type Eos
_diffrn_measured_fraction_theta_full 0.990
_diffrn_measured_fraction_theta_max 0.809
_diffrn_measurement_details
;
List of Runs (angles in degrees, time in seconds):

  # Type    Start    End  Width  t~exp~   \w     \q     \k     \f   Frames
#--------------------------------------------------------------------------
  1  \w    -11.00  52.00   1.00  162.69    --  -13.18  77.00   0.00   63
  2  \w      4.00  51.00   1.00  162.69    --   14.27  77.00 120.00   47
  3  \w    -78.00 -52.00   1.00  162.69    --  -13.02 -77.00-120.00   26
  4  \w    -16.00  10.00   1.00  162.69    --  -13.02 -77.00-120.00   26
  5  \w     24.00  53.00   1.00  162.69    --   14.12 -99.00 -30.00   29
;
_diffrn_measurement_device 'four-circle diffractometer'
_diffrn_measurement_device_type 'Xcalibur, Eos'
_diffrn_measurement_method '\w scans'
_diffrn_orient_matrix_type 'CrysAlisPro convention (1999,Acta A55,543-557)'
_diffrn_orient_matrix_UB_11 0.0234114000
_diffrn_orient_matrix_UB_12 0.0047636000
_diffrn_orient_matrix_UB_13 0.0294710000
_diffrn_orient_matrix_UB_21 -0.0032417000
_diffrn_orient_matrix_UB_22 0.0338561000
_diffrn_orient_matrix_UB_23 -0.0041415000
_diffrn_orient_matrix_UB_31 -0.0346864000
_diffrn_orient_matrix_UB_32 -0.0000348000
_diffrn_orient_matrix_UB_33 0.0198346000
_diffrn_radiation_monochromator graphite
_diffrn_radiation_probe x-ray
_diffrn_radiation_type MoK\a
_diffrn_radiation_wavelength 0.71073
_diffrn_reflns_av_R_equivalents 0.0484
_diffrn_reflns_av_unetI/netI 0.0840
_diffrn_reflns_Laue_measured_fraction_full 0.990
_diffrn_reflns_Laue_measured_fraction_max 0.809
_diffrn_reflns_limit_h_max 22
_diffrn_reflns_limit_h_min -18
_diffrn_reflns_limit_k_max 27
_diffrn_reflns_limit_k_min -26
_diffrn_reflns_limit_l_max 26
_diffrn_reflns_limit_l_min -22
_diffrn_reflns_number 27739
_diffrn_reflns_point_group_measured_fraction_full 0.990
_diffrn_reflns_point_group_measured_fraction_max 0.809
_diffrn_reflns_theta_full 25.242
_diffrn_reflns_theta_max 28.307
_diffrn_reflns_theta_min 2.412
_diffrn_source 'fine-focus sealed X-ray tube'
_diffrn_source_type 'Enhance (Mo) X-ray Source'
_exptl_absorpt_coefficient_mu 0.268
_exptl_absorpt_correction_T_max 0.970
_exptl_absorpt_correction_T_min 0.953
_exptl_absorpt_correction_type analytical
_exptl_absorpt_process_details
;
CrysAlisPro 1.171.39.46 (Rigaku Oxford Diffraction, 2018)
Analytical numeric absorption correction using a multifaceted crystal
			model based on expressions derived by R.C. Clark & J.S. Reid.
(Clark, R. C. & Reid, J. S. (1995). Acta Cryst. A51, 887-897)
Empirical absorption correction using spherical harmonics,
 implemented in SCALE3 ABSPACK scaling algorithm.
;
_exptl_crystal_colour red
_exptl_crystal_colour_primary red
_exptl_crystal_density_diffrn 1.198
_exptl_crystal_description block
_exptl_crystal_F_000 2684
_exptl_crystal_size_max 0.235
_exptl_crystal_size_mid 0.205
_exptl_crystal_size_min 0.176
_refine_diff_density_max 1.108
_refine_diff_density_min -0.682
_refine_diff_density_rms 0.095
_refine_ls_extinction_method none
_refine_ls_goodness_of_fit_ref 1.040
_refine_ls_hydrogen_treatment constr
_refine_ls_matrix_type full
_refine_ls_number_parameters 844
_refine_ls_number_reflns 14003
_refine_ls_number_restraints 37
_refine_ls_restrained_S_all 1.045
_refine_ls_R_factor_all 0.1176
_refine_ls_R_factor_gt 0.0765
_refine_ls_shift/su_max 0.001
_refine_ls_shift/su_mean 0.000
_refine_ls_structure_factor_coef Fsqd
_refine_ls_weighting_details 'w=1/[\s^2^(Fo^2^)+(0.0957P)^2^+6.9693P] where P=(Fo^2^+2Fc^2^)/3'
_refine_ls_weighting_scheme calc
_refine_ls_wR_factor_gt 0.1917
_refine_ls_wR_factor_ref 0.2194
_reflns_Friedel_coverage 0.000
_reflns_number_gt 9373
_reflns_number_total 14003
_reflns_threshold_expression 'I > 2\s(I)'
_cod_data_source_file d1sc04940b3.cif
_cod_data_source_block 3-Mn
_cod_database_code 1565069
_shelx_shelxl_version_number 2016/6
_chemical_oxdiff_formula 'C69 H69 N4 O5 Al2 Mn'
_chemical_oxdiff_usercomment RK236
_shelx_space_group_comment
;
The symmetry employed for this shelxl refinement is uniquely defined
by the following loop, which should always be used as a source of
symmetry information in preference to the above space-group names.
They are only intended as comments.
;
_reflns_odcompleteness_completeness 99.26
_reflns_odcompleteness_iscentric 1
_reflns_odcompleteness_theta 24.97
_olex2_refinement_description
;
1. Fixed Uiso
 At 1.2 times of:
  All C(H) groups
 At 1.5 times of:
  All C(H,H,H) groups
2. Restrained distances
 C175-C176 \\sim C176-C171
 with sigma of 0.02
3. Uiso/Uaniso restraints and constraints
C70 \\sim C75 \\sim C73 \\sim C76 \\sim C71 \\sim C74 \\sim C72 \\sim C176
\\sim C170 \\sim C175 \\sim C171 \\sim C174 \\sim C172 \\sim C173: within 1A
with sigma of 0.01 and sigma for terminal atoms of 0.01
C25 \\sim C24: within 1A with sigma of 0.01 and sigma for terminal atoms of 0.01
C53 \\sim C153 \\sim C54 \\sim C154: within 1A with sigma of 0.01 and sigma for
terminal atoms of 0.01
C55 \\sim C56 \\sim C57: within 1A with sigma of 0.01 and sigma for terminal
atoms of 0.01
4. Others
 Sof(C176)=Sof(H17A)=Sof(H17B)=Sof(H17C)=Sof(C170)=Sof(C171)=Sof(H171)=
 Sof(C172)=Sof(H172)=Sof(C173)=Sof(H173)=Sof(C174)=Sof(H174)=Sof(C175)=
 Sof(H175)=1-FVAR(1)
 Sof(C70)=Sof(C75)=Sof(H75)=Sof(C73)=Sof(H73)=Sof(C76)=Sof(H76A)=Sof(H76B)=
 Sof(H76C)=Sof(C71)=Sof(H71)=Sof(C74)=Sof(H74)=Sof(C72)=Sof(H72)=FVAR(1)
 Sof(C153)=Sof(H15A)=Sof(H15B)=Sof(H15C)=Sof(C154)=Sof(H15D)=Sof(H15E)=
 Sof(H15F)=1-FVAR(2)
 Sof(C54)=Sof(H54A)=Sof(H54B)=Sof(H54C)=Sof(C53)=Sof(H53A)=Sof(H53B)=Sof(H53C)=
 FVAR(2)
5.a Ternary CH refined with riding coordinates:
 C38(H38), C67(H67), C26(H26), C23(H23), C55(H55), C64(H64), C35(H35)
5.b Aromatic/amide H refined with riding coordinates:
 C20(H20), C60(H60), C31(H31), C33(H33), C61(H61), C32(H32), C62(H62),
 C14(H14), C21(H21), C19(H19), C43(H43), C7(H7), C50(H50), C49(H49), C8(H8),
 C48(H48), C10(H10), C9(H9), C75(H75), C73(H73), C71(H71), C74(H74), C72(H72),
 C171(H171), C172(H172), C173(H173), C174(H174), C175(H175)
5.c Fitted hexagon refined as free rotating group:
 C170(C171,C172,C173,C174,C175)
5.d Idealised Me refined as rotating group:
 C41(H41A,H41B,H41C), C16(H16A,H16B,H16C), C28(H28A,H28B,H28C), C12(H12A,H12B,
 H12C), C39(H39A,H39B,H39C), C36(H36A,H36B,H36C), C69(H69A,H69B,H69C), C37(H37A,
 H37B,H37C), C27(H27A,H27B,H27C), C68(H68A,H68B,H68C), C65(H65A,H65B,H65C),
 C66(H66A,H66B,H66C), C40(H40A,H40B,H40C), C56(H56A,H56B,H56C), C25(H25A,H25B,
 H25C), C57(H57A,H57B,H57C), C54(H54A,H54B,H54C), C24(H24A,H24B,H24C), C11(H11A,
 H11B,H11C), C53(H53A,H53B,H53C), C76(H76A,H76B,H76C), C176(H17A,H17B,H17C),
 C45(H45A,H45B,H45C), C153(H15A,H15B,H15C), C154(H15D,H15E,H15F)
;
_olex2_submission_special_instructions 'No special instructions were received'
_oxdiff_exptl_absorpt_empirical_details
;
Empirical correction (ABSPACK) includes:
- Absorption correction using spherical harmonics
- Frame scaling
;
_oxdiff_exptl_absorpt_empirical_full_max 1.062
_oxdiff_exptl_absorpt_empirical_full_min 0.950

loop_
_space_group_symop_operation_xyz
'x, y, z'
'-x+1/2, y+1/2, -z+1/2'
'-x, -y, -z'
'x-1/2, -y-1/2, z-1/2'

loop_
_atom_site_label
_atom_site_type_symbol
_atom_site_fract_x
_atom_site_fract_y
_atom_site_fract_z
_atom_site_U_iso_or_equiv
_atom_site_adp_type
_atom_site_occupancy
_atom_site_site_symmetry_order
_atom_site_calc_flag
_atom_site_refinement_flags_posn
_atom_site_refinement_flags_adp
_atom_site_refinement_flags_occupancy
_atom_site_disorder_assembly
_atom_site_disorder_group
Mn1 Mn 0.19973(3) 0.77417(3) 0.77126(3) 0.03613(18) Uani 1 1 d . . . . .
Al1 Al 0.44911(6) 0.85500(5) 0.75212(5) 0.0252(2) Uani 1 1 d . . . . .
Al2 Al 0.44700(6) 0.63482(5) 0.75148(5) 0.0261(2) Uani 1 1 d . . . . .
O1 O 0.34969(13) 0.83495(11) 0.76377(12) 0.0277(5) Uani 1 1 d . . . . .
O3 O 0.49836(13) 0.78212(11) 0.74970(12) 0.0293(5) Uani 1 1 d . . . . .
O2 O 0.34648(14) 0.66019(11) 0.75314(13) 0.0321(6) Uani 1 1 d . . . . .
N0AA N 0.45750(17) 0.90884(14) 0.67638(14) 0.0282(6) Uani 1 1 d . . . . .
N3 N 0.48331(16) 0.57988(14) 0.68288(14) 0.0273(6) Uani 1 1 d . . . . .
N1 N 0.48064(17) 0.91437(14) 0.81838(14) 0.0287(6) Uani 1 1 d . . . . .
N2 N 0.4862(2) 0.58648(15) 0.82439(15) 0.0386(8) Uani 1 1 d . . . . .
C13 C 0.4286(2) 0.96832(17) 0.68534(18) 0.0320(8) Uani 1 1 d . . . . .
C58 C 0.4806(2) 0.60421(17) 0.61368(17) 0.0297(8) Uani 1 1 d . . . . .
C1 C 0.3129(2) 0.77710(17) 0.76236(16) 0.0263(7) Uani 1 1 d . . . . .
C20 C 0.6039(3) 0.8669(2) 0.9983(2) 0.0505(11) Uani 1 1 d . . . . .
H20 H 0.631345 0.855955 1.037570 0.061 Uiso 1 1 calc R . . . .
C63 C 0.4190(2) 0.58547(17) 0.57094(17) 0.0322(8) Uani 1 1 d . . . . .
C30 C 0.5589(2) 0.91179(18) 0.58752(19) 0.0365(9) Uani 1 1 d . . . . .
C34 C 0.4379(2) 0.84905(18) 0.56901(18) 0.0338(8) Uani 1 1 d . . . . .
C29 C 0.4849(2) 0.88992(17) 0.60966(18) 0.0318(8) Uani 1 1 d . . . . .
C17 C 0.5232(2) 0.89889(17) 0.88106(17) 0.0317(8) Uani 1 1 d . . . . .
C15 C 0.4479(2) 0.97298(17) 0.81135(19) 0.0329(8) Uani 1 1 d . . . . .
C59 C 0.5409(2) 0.64679(17) 0.5931(2) 0.0347(9) Uani 1 1 d . . . . .
C60 C 0.5383(3) 0.6688(2) 0.5276(2) 0.0448(10) Uani 1 1 d . . . . .
H60 H 0.577749 0.696403 0.512559 0.054 Uiso 1 1 calc R . . . .
C31 C 0.5844(3) 0.8912(2) 0.5243(2) 0.0465(11) Uani 1 1 d . . . . .
H31 H 0.633266 0.905272 0.508829 0.056 Uiso 1 1 calc R . . . .
C3 C 0.45219(19) 0.72823(16) 0.75056(16) 0.0242(7) Uani 1 1 d . . . . .
C42 C 0.5096(2) 0.52012(18) 0.6933(2) 0.0361(9) Uani 1 1 d . . . . .
C33 C 0.4679(3) 0.8307(2) 0.5064(2) 0.0431(10) Uani 1 1 d . . . . .
H33 H 0.437819 0.803703 0.478841 0.052 Uiso 1 1 calc R . . . .
C61 C 0.4778(3) 0.6504(2) 0.4835(2) 0.0487(11) Uani 1 1 d . . . . .
H61 H 0.477266 0.665594 0.439393 0.058 Uiso 1 1 calc R . . . .
C18 C 0.6047(2) 0.9094(2) 0.8848(2) 0.0417(10) Uani 1 1 d . . . . .
C32 C 0.5402(3) 0.8513(2) 0.4843(2) 0.0468(11) Uani 1 1 d . . . . .
H32 H 0.559013 0.838220 0.442584 0.056 Uiso 1 1 calc R . . . .
C41 C 0.5321(3) 0.4775(2) 0.6350(2) 0.0478(11) Uani 1 1 d . . . . .
H41A H 0.485252 0.458518 0.615687 0.072 Uiso 1 1 calc GR . . . .
H41B H 0.566946 0.444103 0.650691 0.072 Uiso 1 1 calc GR . . . .
H41C H 0.558414 0.502726 0.601338 0.072 Uiso 1 1 calc GR . . . .
C62 C 0.4189(3) 0.60986(19) 0.50482(19) 0.0402(9) Uani 1 1 d . . . . .
H62 H 0.378447 0.598380 0.475083 0.048 Uiso 1 1 calc R . . . .
O4 O 0.1645(2) 0.7322(3) 0.6331(2) 0.123(2) Uani 1 1 d . . . . .
C16 C 0.4429(3) 1.0178(2) 0.8709(2) 0.0444(10) Uani 1 1 d . . . . .
H16A H 0.408865 0.999402 0.904287 0.067 Uiso 1 1 calc GR . . . .
H16B H 0.421894 1.058480 0.856431 0.067 Uiso 1 1 calc GR . . . .
H16C H 0.494835 1.023968 0.889929 0.067 Uiso 1 1 calc GR . . . .
C38 C 0.3566(2) 0.82480(19) 0.58915(19) 0.0363(9) Uani 1 1 d . . . . .
H38 H 0.349189 0.834809 0.636987 0.044 Uiso 1 1 calc R . . . .
C67 C 0.3531(2) 0.5410(2) 0.5927(2) 0.0416(10) Uani 1 1 d . . . . .
H67 H 0.371376 0.518918 0.633627 0.050 Uiso 1 1 calc R . . . .
C22 C 0.4812(2) 0.87288(18) 0.93556(18) 0.0346(8) Uani 1 1 d . . . . .
C14 C 0.4177(2) 0.99500(18) 0.74947(18) 0.0343(8) Uani 1 1 d . . . . .
H14 H 0.386632 1.031900 0.751190 0.041 Uiso 1 1 calc R . . . .
C28 C 0.3778(3) 0.7876(2) 0.9303(2) 0.0567(12) Uani 1 1 d . . . . .
H28A H 0.407237 0.769347 0.893767 0.085 Uiso 1 1 calc GR . . . .
H28B H 0.322305 0.780177 0.922910 0.085 Uiso 1 1 calc GR . . . .
H28C H 0.394069 0.767868 0.971940 0.085 Uiso 1 1 calc GR . . . .
C47 C 0.5633(3) 0.6530(2) 0.9029(2) 0.0473(11) Uani 1 1 d . . . . .
C46 C 0.4936(3) 0.61748(19) 0.8904(2) 0.0426(10) Uani 1 1 d . . . . .
C21 C 0.5240(2) 0.8569(2) 0.9938(2) 0.0415(10) Uani 1 1 d . . . . .
H21 H 0.497667 0.839017 1.030282 0.050 Uiso 1 1 calc R . . . .
C12 C 0.4072(3) 1.00952(19) 0.6258(2) 0.0451(10) Uani 1 1 d . . . . .
H12A H 0.453696 1.017636 0.599648 0.068 Uiso 1 1 calc GR . . . .
H12B H 0.385738 1.049642 0.641272 0.068 Uiso 1 1 calc GR . . . .
H12C H 0.368505 0.987685 0.598418 0.068 Uiso 1 1 calc GR . . . .
C19 C 0.6436(3) 0.8930(2) 0.9448(2) 0.0517(12) Uani 1 1 d . . . . .
H19 H 0.697810 0.900005 0.948679 0.062 Uiso 1 1 calc R . . . .
O5 O 0.1756(3) 0.6395(2) 0.8002(3) 0.1082(17) Uani 1 1 d . . . . .
C26 C 0.3934(2) 0.8598(2) 0.93380(19) 0.0417(10) Uani 1 1 d . . . . .
H26 H 0.371515 0.879350 0.892675 0.050 Uiso 1 1 calc R . . . .
C43 C 0.5190(3) 0.4940(2) 0.7579(2) 0.0523(12) Uani 1 1 d . . . . .
H43 H 0.531480 0.450386 0.760032 0.063 Uiso 1 1 calc R . . . .
C39 C 0.3494(3) 0.7523(2) 0.5805(2) 0.0522(11) Uani 1 1 d . . . . .
H39A H 0.343844 0.742141 0.533423 0.078 Uiso 1 1 calc GR . . . .
H39B H 0.303705 0.737125 0.604228 0.078 Uiso 1 1 calc GR . . . .
H39C H 0.395957 0.731721 0.598360 0.078 Uiso 1 1 calc GR . . . .
C23 C 0.6512(2) 0.9359(2) 0.8257(2) 0.0519(12) Uani 1 1 d . . . . .
H23 H 0.626932 0.918662 0.784420 0.062 Uiso 1 1 calc R . . . .
C36 C 0.6900(3) 0.9225(3) 0.6460(3) 0.0621(13) Uani 1 1 d . . . . .
H36A H 0.679421 0.884882 0.672496 0.093 Uiso 1 1 calc GR . . . .
H36B H 0.723329 0.951366 0.671337 0.093 Uiso 1 1 calc GR . . . .
H36C H 0.716294 0.910232 0.605238 0.093 Uiso 1 1 calc GR . . . .
C51 C 0.4345(3) 0.6103(2) 0.9382(2) 0.0503(11) Uani 1 1 d . . . . .
C6 C 0.1677(3) 0.8757(2) 0.7686(3) 0.0579(13) Uani 1 1 d . . . . .
C7 C 0.2014(3) 0.8611(2) 0.8305(3) 0.0532(12) Uani 1 1 d . . . . .
H7 H 0.247477 0.879435 0.847862 0.064 Uiso 1 1 calc R . . . .
C50 C 0.4498(3) 0.6358(2) 1.0026(2) 0.0571(13) Uani 1 1 d . . . . .
H50 H 0.412155 0.630876 1.036223 0.068 Uiso 1 1 calc R . . . .
C44 C 0.5119(3) 0.5256(2) 0.8189(2) 0.0558(13) Uani 1 1 d . . . . .
C69 C 0.3345(3) 0.4887(2) 0.5397(2) 0.0594(13) Uani 1 1 d . . . . .
H69A H 0.310300 0.508198 0.500743 0.089 Uiso 1 1 calc GR . . . .
H69B H 0.299031 0.457579 0.558534 0.089 Uiso 1 1 calc GR . . . .
H69C H 0.382766 0.467789 0.526791 0.089 Uiso 1 1 calc GR . . . .
C49 C 0.5185(4) 0.6677(2) 1.0170(2) 0.0622(14) Uani 1 1 d . . . . .
H49 H 0.527994 0.682744 1.060564 0.075 Uiso 1 1 calc R . . . .
C37 C 0.6291(3) 1.0189(2) 0.5907(3) 0.0685(15) Uani 1 1 d . . . . .
H37A H 0.660649 1.009902 0.551819 0.103 Uiso 1 1 calc GR . . . .
H37B H 0.657131 1.047977 0.620017 0.103 Uiso 1 1 calc GR . . . .
H37C H 0.579934 1.038071 0.576749 0.103 Uiso 1 1 calc GR . . . .
C27 C 0.3512(3) 0.8896(3) 0.9940(2) 0.0669(15) Uani 1 1 d . . . . .
H27A H 0.368798 0.868911 1.034778 0.100 Uiso 1 1 calc GR . . . .
H27B H 0.295096 0.883989 0.988800 0.100 Uiso 1 1 calc GR . . . .
H27C H 0.363310 0.934737 0.996318 0.100 Uiso 1 1 calc GR . . . .
C8 C 0.1546(3) 0.8134(3) 0.8640(3) 0.0632(14) Uani 1 1 d . . . . .
H8 H 0.164424 0.795436 0.906268 0.076 Uiso 1 1 calc R . . . .
C48 C 0.5737(3) 0.6776(2) 0.9680(2) 0.0560(12) Uani 1 1 d . . . . .
H48 H 0.619024 0.701231 0.978256 0.067 Uiso 1 1 calc R . . . .
C52 C 0.6239(3) 0.6649(3) 0.8486(3) 0.0603(13) Uani 1 1 d . . . . .
C55 C 0.3559(3) 0.5784(3) 0.9228(2) 0.0632(14) Uani 1 1 d . U . . .
H55 H 0.356899 0.563736 0.875775 0.076 Uiso 1 1 calc R . . . .
C68 C 0.2797(3) 0.5795(3) 0.6115(3) 0.0611(13) Uani 1 1 d . . . . .
H68A H 0.292862 0.609273 0.646892 0.092 Uiso 1 1 calc GR . . . .
H68B H 0.239204 0.550643 0.626716 0.092 Uiso 1 1 calc GR . . . .
H68C H 0.260817 0.602768 0.572728 0.092 Uiso 1 1 calc GR . . . .
C65 C 0.6373(3) 0.7350(2) 0.6273(3) 0.0652(14) Uani 1 1 d . . . . .
H65A H 0.664799 0.736223 0.585199 0.098 Uiso 1 1 calc GR . . . .
H65B H 0.672574 0.747757 0.663141 0.098 Uiso 1 1 calc GR . . . .
H65C H 0.592981 0.763878 0.625507 0.098 Uiso 1 1 calc GR . . . .
C64 C 0.6079(2) 0.6668(2) 0.6403(2) 0.0440(10) Uani 1 1 d . . . . .
H64 H 0.586623 0.666261 0.686147 0.053 Uiso 1 1 calc R . . . .
C5 C 0.1930(3) 0.6941(3) 0.7911(3) 0.0672(15) Uani 1 1 d . . . . .
C10 C 0.0986(3) 0.8369(3) 0.7623(3) 0.0642(15) Uani 1 1 d . . . . .
H10 H 0.064206 0.836721 0.725361 0.077 Uiso 1 1 calc R . . . .
C9 C 0.0905(3) 0.7990(3) 0.8201(3) 0.0645(15) Uani 1 1 d . . . . .
H9 H 0.050186 0.769600 0.828246 0.077 Uiso 1 1 calc R . . . .
C35 C 0.6125(2) 0.9561(2) 0.6285(2) 0.0460(10) Uani 1 1 d . . . . .
H35 H 0.585568 0.966695 0.670623 0.055 Uiso 1 1 calc R . . . .
C66 C 0.6760(3) 0.6182(3) 0.6392(3) 0.0778(17) Uani 1 1 d . . . . .
H66A H 0.657298 0.577027 0.654219 0.117 Uiso 1 1 calc GR . . . .
H66B H 0.717831 0.632693 0.668559 0.117 Uiso 1 1 calc GR . . . .
H66C H 0.695562 0.614404 0.594034 0.117 Uiso 1 1 calc GR . . . .
C4 C 0.1831(3) 0.7491(3) 0.6871(3) 0.0727(17) Uani 1 1 d . . . . .
C40 C 0.2924(3) 0.8592(3) 0.5491(3) 0.0710(15) Uani 1 1 d . . . . .
H40A H 0.296336 0.904758 0.556730 0.107 Uiso 1 1 calc GR . . . .
H40B H 0.241386 0.844307 0.563393 0.107 Uiso 1 1 calc GR . . . .
H40C H 0.298690 0.850367 0.501949 0.107 Uiso 1 1 calc GR . . . .
C56 C 0.2865(4) 0.6280(4) 0.9297(4) 0.102(2) Uani 1 1 d . U . . .
H56A H 0.276800 0.636067 0.976553 0.153 Uiso 1 1 calc GR . . . .
H56B H 0.239557 0.610838 0.908813 0.153 Uiso 1 1 calc GR . . . .
H56C H 0.300738 0.667581 0.907828 0.153 Uiso 1 1 calc GR . . . .
C25 C 0.7370(3) 0.9144(4) 0.8268(3) 0.094(2) Uani 1 1 d . U . . .
H25A H 0.762469 0.929818 0.867186 0.141 Uiso 1 1 calc GR . . . .
H25B H 0.763600 0.931450 0.788128 0.141 Uiso 1 1 calc GR . . . .
H25C H 0.739379 0.868182 0.825812 0.141 Uiso 1 1 calc GR . . . .
C57 C 0.3339(5) 0.5208(4) 0.9667(4) 0.121(3) Uani 1 1 d . U . . .
H57A H 0.372545 0.487319 0.961182 0.181 Uiso 1 1 calc GR . . . .
H57B H 0.282715 0.505034 0.953324 0.181 Uiso 1 1 calc GR . . . .
H57C H 0.332730 0.533819 1.013122 0.181 Uiso 1 1 calc GR . . . .
C54 C 0.6881(6) 0.6122(7) 0.8548(8) 0.081(3) Uani 0.80(3) 1 d . U P A 1
H54A H 0.712300 0.614297 0.898783 0.122 Uiso 0.80(3) 1 calc GR . P A 1
H54B H 0.727649 0.619004 0.821057 0.122 Uiso 0.80(3) 1 calc GR . P A 1
H54C H 0.664313 0.570681 0.848463 0.122 Uiso 0.80(3) 1 calc GR . P A 1
C24 C 0.6476(4) 1.0092(3) 0.8211(3) 0.0828(18) Uani 1 1 d . U . . .
H24A H 0.594136 1.022343 0.811633 0.124 Uiso 1 1 calc GR . . . .
H24B H 0.681451 1.023657 0.785533 0.124 Uiso 1 1 calc GR . . . .
H24C H 0.664857 1.027595 0.863111 0.124 Uiso 1 1 calc GR . . . .
C11 C 0.1946(4) 0.9261(3) 0.7201(4) 0.098(2) Uani 1 1 d . . . . .
H11A H 0.250283 0.933566 0.726365 0.148 Uiso 1 1 calc GR . . . .
H11B H 0.166129 0.965325 0.728048 0.148 Uiso 1 1 calc GR . . . .
H11C H 0.184704 0.911768 0.674756 0.148 Uiso 1 1 calc GR . . . .
C53 C 0.6569(5) 0.7302(6) 0.8527(6) 0.071(2) Uani 0.80(3) 1 d . U P A 1
H53A H 0.614526 0.761072 0.852059 0.107 Uiso 0.80(3) 1 calc GR . P A 1
H53B H 0.690805 0.737626 0.814883 0.107 Uiso 0.80(3) 1 calc GR . P A 1
H53C H 0.686844 0.734742 0.893814 0.107 Uiso 0.80(3) 1 calc GR . P A 1
C2 C 0.3704(2) 0.72562(16) 0.75450(16) 0.0250(7) Uani 1 1 d . . . . .
C70 C 0.8956(5) 0.7503(4) 0.7111(5) 0.066(3) Uani 0.632(9) 1 d . U P B 1
C75 C 0.8661(7) 0.7421(6) 0.7742(7) 0.091(3) Uani 0.632(9) 1 d . U P B 1
H75 H 0.826858 0.769524 0.789900 0.110 Uiso 0.632(9) 1 calc R . P B 1
C73 C 0.9488(18) 0.6510(14) 0.7912(12) 0.112(5) Uani 0.632(9) 1 d . U P B 1
H73 H 0.961749 0.613137 0.813776 0.134 Uiso 0.632(9) 1 calc R . P B 1
C76 C 0.8650(10) 0.7985(7) 0.6635(8) 0.132(4) Uani 0.632(9) 1 d . U P B 1
H76A H 0.819592 0.781408 0.640163 0.198 Uiso 0.632(9) 1 calc GR . P B 1
H76B H 0.905277 0.809004 0.631453 0.198 Uiso 0.632(9) 1 calc GR . P B 1
H76C H 0.850131 0.836567 0.687705 0.198 Uiso 0.632(9) 1 calc GR . P B 1
C71 C 0.9587(7) 0.7122(6) 0.6909(6) 0.083(3) Uani 0.632(9) 1 d . U P B 1
H71 H 0.982130 0.719605 0.649324 0.100 Uiso 0.632(9) 1 calc R . P B 1
C74 C 0.8957(7) 0.6905(7) 0.8173(6) 0.100(4) Uani 0.632(9) 1 d . U P B 1
H74 H 0.878034 0.685540 0.861339 0.121 Uiso 0.632(9) 1 calc R . P B 1
C72 C 0.9858(8) 0.6656(6) 0.7300(9) 0.118(5) Uani 0.632(9) 1 d . U P B 1
H72 H 1.029873 0.642063 0.716882 0.142 Uiso 0.632(9) 1 calc R . P B 1
C176 C 0.965(3) 0.650(3) 0.7863(18) 0.108(6) Uiso 0.368(9) 1 d D U P B 2
H17A H 0.960897 0.609440 0.763032 0.162 Uiso 0.368(9) 1 calc GR . P B 2
H17B H 0.946593 0.644973 0.831627 0.162 Uiso 0.368(9) 1 calc GR . P B 2
H17C H 1.019470 0.663441 0.787204 0.162 Uiso 0.368(9) 1 calc GR . P B 2
C170 C 0.9188(9) 0.6965(6) 0.7524(7) 0.084(6) Uiso 0.368(9) 1 d . U P B 2
C171 C 0.9192(9) 0.6963(7) 0.6823(7) 0.098(5) Uiso 0.368(9) 1 d DG U P B 2
H171 H 0.939783 0.661249 0.659173 0.118 Uiso 0.368(9) 1 calc R . P B 2
C172 C 0.8888(12) 0.7486(8) 0.6467(6) 0.120(8) Uiso 0.368(9) 1 d G U P B 2
H172 H 0.889107 0.748469 0.599765 0.143 Uiso 0.368(9) 1 calc R . P B 2
C173 C 0.8580(12) 0.8011(7) 0.6812(9) 0.138(6) Uiso 0.368(9) 1 d G U P B 2
H173 H 0.837725 0.836014 0.657397 0.166 Uiso 0.368(9) 1 calc R . P B 2
C174 C 0.8576(11) 0.8012(7) 0.7513(9) 0.124(8) Uiso 0.368(9) 1 d G U P B 2
H174 H 0.837019 0.836338 0.774436 0.149 Uiso 0.368(9) 1 calc R . P B 2
C175 C 0.8880(10) 0.7490(8) 0.7869(6) 0.097(5) Uiso 0.368(9) 1 d DG U P B 2
H175 H 0.887695 0.749119 0.833845 0.116 Uiso 0.368(9) 1 calc R . P B 2
C45 C 0.5352(5) 0.4880(3) 0.8818(3) 0.107(3) Uani 1 1 d . . . . .
H45A H 0.582921 0.505776 0.900697 0.161 Uiso 1 1 calc GR . . . .
H45B H 0.543905 0.443725 0.870021 0.161 Uiso 1 1 calc GR . . . .
H45C H 0.493526 0.490696 0.914235 0.161 Uiso 1 1 calc GR . . . .
C153 C 0.663(3) 0.747(2) 0.837(3) 0.072(6) Uiso 0.20(3) 1 d . U P A 2
H15A H 0.631025 0.777330 0.861361 0.108 Uiso 0.20(3) 1 calc GR . P A 2
H15B H 0.662475 0.758035 0.789994 0.108 Uiso 0.20(3) 1 calc GR . P A 2
H15C H 0.716648 0.749233 0.853973 0.108 Uiso 0.20(3) 1 calc GR . P A 2
C154 C 0.705(3) 0.635(2) 0.833(2) 0.078(6) Uiso 0.20(3) 1 d . U P A 2
H15D H 0.741939 0.646090 0.868316 0.118 Uiso 0.20(3) 1 calc GR . P A 2
H15E H 0.723645 0.651294 0.790825 0.118 Uiso 0.20(3) 1 calc GR . P A 2
H15F H 0.699902 0.589059 0.830556 0.118 Uiso 0.20(3) 1 calc GR . P A 2

loop_
_atom_site_aniso_label
_atom_site_aniso_U_11
_atom_site_aniso_U_22
_atom_site_aniso_U_33
_atom_site_aniso_U_23
_atom_site_aniso_U_13
_atom_site_aniso_U_12
Mn1 0.0221(3) 0.0440(4) 0.0424(4) -0.0121(3) 0.0054(2) -0.0016(3)
Al1 0.0258(5) 0.0268(5) 0.0229(5) 0.0011(4) 0.0002(4) -0.0002(4)
Al2 0.0283(5) 0.0271(5) 0.0230(5) 0.0000(4) -0.0008(4) 0.0010(4)
O1 0.0280(12) 0.0257(12) 0.0294(13) -0.0001(10) 0.0002(10) 0.0004(10)
O3 0.0246(12) 0.0281(13) 0.0351(14) 0.0008(10) 0.0009(10) -0.0012(10)
O2 0.0315(13) 0.0264(13) 0.0384(15) -0.0026(11) 0.0022(11) -0.0049(11)
N0AA 0.0335(16) 0.0266(15) 0.0244(15) 0.0013(12) 0.0003(12) 0.0008(13)
N3 0.0301(15) 0.0286(15) 0.0233(15) 0.0004(12) -0.0004(12) 0.0021(13)
N1 0.0302(15) 0.0307(16) 0.0252(15) -0.0026(12) -0.0049(12) 0.0013(13)
N2 0.059(2) 0.0309(17) 0.0257(16) 0.0011(13) -0.0089(15) 0.0052(16)
C13 0.0334(19) 0.0305(19) 0.032(2) 0.0050(15) -0.0003(15) 0.0006(16)
C58 0.0347(19) 0.0280(18) 0.0265(18) -0.0023(14) 0.0050(15) 0.0066(16)
C1 0.0261(17) 0.0353(19) 0.0174(16) -0.0015(14) -0.0004(13) 0.0016(15)
C20 0.051(3) 0.065(3) 0.035(2) -0.001(2) -0.018(2) -0.002(2)
C63 0.043(2) 0.0293(19) 0.0238(18) -0.0047(15) -0.0004(16) 0.0038(17)
C30 0.042(2) 0.036(2) 0.031(2) 0.0078(16) 0.0063(16) 0.0014(18)
C34 0.045(2) 0.0318(19) 0.0247(18) 0.0032(15) 0.0023(16) 0.0034(17)
C29 0.043(2) 0.0275(18) 0.0249(18) 0.0068(15) 0.0040(16) 0.0061(17)
C17 0.039(2) 0.0311(19) 0.0246(18) -0.0044(15) -0.0069(15) 0.0022(17)
C15 0.0341(19) 0.0297(19) 0.035(2) -0.0038(16) 0.0002(16) -0.0030(16)
C59 0.036(2) 0.0299(19) 0.038(2) -0.0053(16) 0.0141(17) 0.0024(16)
C60 0.056(3) 0.039(2) 0.040(2) -0.0013(18) 0.023(2) -0.002(2)
C31 0.050(2) 0.045(2) 0.044(2) 0.015(2) 0.018(2) 0.004(2)
C3 0.0252(17) 0.0264(17) 0.0210(16) -0.0004(13) 0.0005(13) -0.0006(15)
C42 0.038(2) 0.031(2) 0.038(2) -0.0063(17) -0.0014(17) 0.0036(17)
C33 0.059(3) 0.042(2) 0.028(2) -0.0020(17) 0.0036(19) -0.001(2)
C61 0.080(3) 0.041(2) 0.025(2) 0.0032(18) 0.012(2) 0.006(2)
C18 0.040(2) 0.050(2) 0.035(2) -0.0085(19) -0.0052(17) -0.0038(19)
C32 0.067(3) 0.045(2) 0.029(2) 0.0015(19) 0.014(2) 0.006(2)
C41 0.064(3) 0.033(2) 0.046(3) -0.0073(19) 0.000(2) 0.015(2)
C62 0.058(3) 0.038(2) 0.0250(19) -0.0065(16) 0.0013(18) 0.005(2)
O4 0.050(2) 0.236(6) 0.083(3) -0.090(4) -0.004(2) -0.012(3)
C16 0.057(3) 0.038(2) 0.038(2) -0.0102(18) -0.0043(19) 0.005(2)
C38 0.043(2) 0.041(2) 0.0254(19) -0.0044(16) -0.0010(16) 0.0004(18)
C67 0.044(2) 0.048(2) 0.032(2) -0.0009(18) -0.0052(17) -0.007(2)
C22 0.040(2) 0.036(2) 0.0281(19) -0.0023(16) -0.0059(16) 0.0029(17)
C14 0.041(2) 0.0274(19) 0.035(2) 0.0024(16) -0.0031(16) 0.0040(17)
C28 0.050(3) 0.071(3) 0.049(3) 0.012(2) -0.011(2) -0.014(2)
C47 0.053(3) 0.049(3) 0.039(2) 0.000(2) -0.018(2) 0.018(2)
C46 0.064(3) 0.033(2) 0.030(2) 0.0009(17) -0.019(2) 0.008(2)
C21 0.047(2) 0.047(2) 0.030(2) 0.0013(18) -0.0048(18) 0.002(2)
C12 0.064(3) 0.035(2) 0.037(2) 0.0059(18) -0.003(2) 0.011(2)
C19 0.038(2) 0.077(3) 0.040(2) -0.001(2) -0.0160(19) -0.009(2)
O5 0.082(3) 0.060(3) 0.183(5) 0.028(3) 0.032(3) -0.012(2)
C26 0.034(2) 0.063(3) 0.028(2) 0.0075(19) -0.0023(16) 0.004(2)
C43 0.082(3) 0.031(2) 0.044(2) 0.0010(19) -0.009(2) 0.016(2)
C39 0.060(3) 0.041(2) 0.056(3) -0.005(2) 0.011(2) -0.005(2)
C23 0.041(2) 0.073(3) 0.042(2) -0.001(2) -0.0051(19) -0.020(2)
C36 0.053(3) 0.081(4) 0.052(3) 0.002(3) 0.004(2) -0.005(3)
C51 0.082(3) 0.044(2) 0.025(2) 0.0055(18) -0.007(2) -0.003(2)
C6 0.039(2) 0.052(3) 0.082(4) -0.005(3) -0.002(2) 0.008(2)
C7 0.033(2) 0.056(3) 0.071(3) -0.030(2) 0.004(2) 0.004(2)
C50 0.091(4) 0.052(3) 0.028(2) 0.004(2) -0.014(2) -0.010(3)
C44 0.089(4) 0.040(2) 0.038(2) 0.0044(19) -0.015(2) 0.015(2)
C69 0.077(3) 0.054(3) 0.047(3) 0.000(2) -0.014(2) -0.021(3)
C49 0.109(4) 0.050(3) 0.027(2) 0.001(2) -0.017(3) 0.011(3)
C37 0.071(3) 0.053(3) 0.082(4) 0.004(3) 0.010(3) -0.024(3)
C27 0.061(3) 0.099(4) 0.041(3) 0.012(3) 0.011(2) 0.026(3)
C8 0.051(3) 0.082(4) 0.057(3) -0.019(3) 0.022(2) 0.004(3)
C48 0.066(3) 0.051(3) 0.051(3) -0.004(2) -0.027(2) 0.006(2)
C52 0.038(2) 0.083(4) 0.059(3) -0.010(3) -0.013(2) 0.010(3)
C55 0.088(4) 0.075(3) 0.027(2) 0.003(2) 0.000(2) -0.032(3)
C68 0.038(2) 0.085(4) 0.060(3) -0.011(3) -0.005(2) -0.008(2)
C65 0.060(3) 0.054(3) 0.082(4) -0.005(3) 0.004(3) -0.014(3)
C64 0.037(2) 0.045(2) 0.050(3) -0.003(2) 0.0112(19) -0.0030(19)
C5 0.036(2) 0.064(3) 0.103(4) 0.000(3) 0.023(3) 0.002(2)
C10 0.039(3) 0.071(3) 0.082(4) -0.024(3) -0.010(2) 0.016(2)
C9 0.031(2) 0.064(3) 0.098(4) -0.029(3) 0.025(3) -0.002(2)
C35 0.044(2) 0.050(3) 0.045(2) 0.002(2) 0.0080(19) -0.010(2)
C66 0.044(3) 0.067(3) 0.123(5) -0.013(3) -0.011(3) 0.009(3)
C4 0.024(2) 0.119(5) 0.075(4) -0.049(4) 0.006(2) -0.004(3)
C40 0.052(3) 0.071(4) 0.090(4) 0.023(3) -0.003(3) 0.006(3)
C56 0.063(4) 0.129(6) 0.115(6) 0.014(5) 0.004(4) -0.033(4)
C25 0.044(3) 0.166(7) 0.071(4) 0.021(4) 0.008(3) -0.007(4)
C57 0.147(7) 0.108(6) 0.107(6) 0.037(5) -0.043(5) -0.073(5)
C54 0.061(4) 0.088(6) 0.094(6) -0.019(5) 0.011(4) 0.016(4)
C24 0.090(4) 0.078(4) 0.080(4) 0.001(3) 0.021(3) -0.036(3)
C11 0.077(4) 0.073(4) 0.145(7) 0.036(4) 0.008(4) 0.021(3)
C53 0.040(3) 0.090(6) 0.084(6) 0.020(5) 0.007(4) 0.000(4)
C2 0.0250(17) 0.0296(18) 0.0204(16) -0.0007(14) 0.0000(13) -0.0015(15)
C70 0.049(5) 0.073(6) 0.077(6) 0.040(5) 0.004(4) 0.004(4)
C75 0.060(6) 0.108(6) 0.106(7) 0.007(6) 0.026(5) 0.016(5)
C73 0.109(10) 0.091(7) 0.135(8) 0.025(6) -0.021(8) -0.026(7)
C76 0.112(7) 0.133(8) 0.150(8) 0.068(7) -0.005(7) 0.004(7)
C71 0.070(6) 0.097(6) 0.083(6) -0.023(5) -0.004(5) -0.012(5)
C74 0.090(8) 0.143(11) 0.068(7) 0.027(7) 0.009(6) -0.049(8)
C72 0.103(9) 0.066(7) 0.186(16) -0.045(9) 0.002(10) 0.009(7)
C45 0.218(9) 0.055(3) 0.048(3) 0.004(3) -0.025(4) 0.054(4)

loop_
_atom_type_symbol
_atom_type_description
_atom_type_scat_dispersion_real
_atom_type_scat_dispersion_imag
_atom_type_scat_source
C C 0.0033 0.0016 'International Tables Vol C Tables 4.2.6.8 and 6.1.1.4'
H H 0.0000 0.0000 'International Tables Vol C Tables 4.2.6.8 and 6.1.1.4'
Al Al 0.0645 0.0514 'International Tables Vol C Tables 4.2.6.8 and 6.1.1.4'
Mn Mn 0.3368 0.7283 'International Tables Vol C Tables 4.2.6.8 and 6.1.1.4'
N N 0.0061 0.0033 'International Tables Vol C Tables 4.2.6.8 and 6.1.1.4'
O O 0.0106 0.0060 'International Tables Vol C Tables 4.2.6.8 and 6.1.1.4'

loop_
_exptl_crystal_face_index_h
_exptl_crystal_face_index_k
_exptl_crystal_face_index_l
_exptl_crystal_face_perp_dist
-17 -14 15 0.0352
17 -17 -11 0.0901
-1 29 -3 0.0574
12 0 24 0.0938
-7 0 27 0.0571
-23 0 -5 0.0834
-13 0 -23 0.1426
6 0 -27 0.1451
24 0 2 0.1272
4 -26 -13 0.1285

loop_
_geom_angle_atom_site_label_1
_geom_angle_atom_site_label_2
_geom_angle_atom_site_label_3
_geom_angle
_geom_angle_site_symmetry_1
_geom_angle_site_symmetry_3
_geom_angle_publ_flag
C1 Mn1 C6 102.37(16) . . ?
C1 Mn1 C7 90.90(16) . . ?
C1 Mn1 C8 115.22(17) . . ?
C1 Mn1 C10 139.62(19) . . ?
C1 Mn1 C9 152.91(18) . . ?
C7 Mn1 C6 37.21(19) . . ?
C7 Mn1 C8 38.88(19) . . ?
C7 Mn1 C10 62.92(18) . . ?
C7 Mn1 C9 63.97(18) . . ?
C8 Mn1 C6 64.3(2) . . ?
C5 Mn1 C1 96.88(18) . . ?
C5 Mn1 C6 158.3(2) . . ?
C5 Mn1 C7 133.6(3) . . ?
C5 Mn1 C8 98.4(2) . . ?
C5 Mn1 C10 123.5(2) . . ?
C5 Mn1 C9 94.0(2) . . ?
C5 Mn1 C4 85.4(3) . . ?
C10 Mn1 C6 38.35(19) . . ?
C10 Mn1 C8 63.6(2) . . ?
C10 Mn1 C9 37.9(2) . . ?
C9 Mn1 C6 64.2(2) . . ?
C9 Mn1 C8 38.3(2) . . ?
C4 Mn1 C1 94.17(17) . . ?
C4 Mn1 C6 103.0(3) . . ?
C4 Mn1 C7 139.7(3) . . ?
C4 Mn1 C8 149.5(2) . . ?
C4 Mn1 C10 88.9(2) . . ?
C4 Mn1 C9 111.4(2) . . ?
O1 Al1 N0AA 109.09(13) . . ?
O1 Al1 N1 109.35(13) . . ?
O3 Al1 O1 104.97(12) . . ?
O3 Al1 N0AA 117.35(13) . . ?
O3 Al1 N1 117.51(13) . . ?
N1 Al1 N0AA 98.35(13) . . ?
O2 Al2 N3 120.70(13) . . ?
O2 Al2 N2 118.36(15) . . ?
O2 Al2 C3 75.37(13) . . ?
O2 Al2 C2 38.28(11) . . ?
N3 Al2 C3 125.72(14) . . ?
N3 Al2 C2 134.96(13) . . ?
N2 Al2 N3 96.71(14) . . ?
N2 Al2 C3 121.76(15) . . ?
N2 Al2 C2 128.09(14) . . ?
C3 Al2 C2 37.12(13) . . ?
C1 O1 Al1 130.6(2) . . ?
C3 O3 Al1 116.3(2) . . ?
C2 O2 Al2 90.74(18) . . ?
C13 N0AA Al1 114.3(2) . . ?
C13 N0AA C29 119.2(3) . . ?
C29 N0AA Al1 126.2(2) . . ?
C58 N3 Al2 117.4(2) . . ?
C42 N3 Al2 124.3(3) . . ?
C42 N3 C58 118.3(3) . . ?
C17 N1 Al1 125.7(2) . . ?
C15 N1 Al1 114.2(2) . . ?
C15 N1 C17 119.0(3) . . ?
C46 N2 Al2 118.7(2) . . ?
C44 N2 Al2 123.6(3) . . ?
C44 N2 C46 117.6(3) . . ?
N0AA C13 C14 122.4(3) . . ?
N0AA C13 C12 120.5(3) . . ?
C14 C13 C12 117.1(3) . . ?
C63 C58 N3 119.5(3) . . ?
C63 C58 C59 122.5(3) . . ?
C59 C58 N3 118.1(3) . . ?
O1 C1 Mn1 118.9(2) . . ?
O1 C1 C2 110.4(3) . . ?
C2 C1 Mn1 130.7(3) . . ?
C21 C20 C19 119.9(4) . . ?
C58 C63 C62 117.5(3) . . ?
C58 C63 C67 123.1(3) . . ?
C62 C63 C67 119.5(3) . . ?
C29 C30 C35 123.8(3) . . ?
C31 C30 C29 117.7(4) . . ?
C31 C30 C35 118.6(4) . . ?
C29 C34 C38 123.7(3) . . ?
C33 C34 C29 117.7(4) . . ?
C33 C34 C38 118.6(3) . . ?
C30 C29 N0AA 119.1(3) . . ?
C30 C29 C34 121.0(3) . . ?
C34 C29 N0AA 119.9(3) . . ?
C18 C17 N1 119.1(3) . . ?
C18 C17 C22 121.6(3) . . ?
C22 C17 N1 119.3(3) . . ?
N1 C15 C16 120.3(3) . . ?
N1 C15 C14 122.2(3) . . ?
C14 C15 C16 117.5(3) . . ?
C58 C59 C64 121.9(3) . . ?
C60 C59 C58 117.6(4) . . ?
C60 C59 C64 120.4(4) . . ?
C59 C60 C61 121.1(4) . . ?
C32 C31 C30 122.4(4) . . ?
O3 C3 Al2 147.7(3) . . ?
O3 C3 C2 127.1(3) . . ?
C2 C3 Al2 85.1(2) . . ?
N3 C42 C41 120.9(3) . . ?
N3 C42 C43 122.5(4) . . ?
C43 C42 C41 116.5(4) . . ?
C32 C33 C34 122.0(4) . . ?
C62 C61 C60 120.3(4) . . ?
C17 C18 C19 117.6(4) . . ?
C17 C18 C23 122.2(4) . . ?
C19 C18 C23 120.2(4) . . ?
C31 C32 C33 119.3(4) . . ?
C61 C62 C63 120.9(4) . . ?
C34 C38 C39 111.8(3) . . ?
C40 C38 C34 110.5(3) . . ?
C40 C38 C39 110.5(4) . . ?
C63 C67 C69 112.4(3) . . ?
C63 C67 C68 110.6(4) . . ?
C68 C67 C69 112.1(4) . . ?
C17 C22 C26 123.7(3) . . ?
C21 C22 C17 117.8(4) . . ?
C21 C22 C26 118.5(4) . . ?
C13 C14 C15 128.0(3) . . ?
C46 C47 C52 122.0(4) . . ?
C48 C47 C46 116.8(4) . . ?
C48 C47 C52 121.1(4) . . ?
C47 C46 N2 116.9(4) . . ?
C51 C46 N2 120.4(4) . . ?
C51 C46 C47 122.7(4) . . ?
C20 C21 C22 121.4(4) . . ?
C20 C19 C18 121.8(4) . . ?
C22 C26 C28 110.4(3) . . ?
C22 C26 C27 112.0(4) . . ?
C28 C26 C27 110.7(4) . . ?
C44 C43 C42 127.3(4) . . ?
C18 C23 C24 112.8(4) . . ?
C25 C23 C18 112.5(4) . . ?
C25 C23 C24 109.4(5) . . ?
C46 C51 C50 116.9(4) . . ?
C46 C51 C55 123.0(4) . . ?
C50 C51 C55 120.1(4) . . ?
C7 C6 Mn1 70.5(3) . . ?
C7 C6 C10 106.5(5) . . ?
C7 C6 C11 126.9(5) . . ?
C10 C6 Mn1 69.9(3) . . ?
C10 C6 C11 126.5(5) . . ?
C11 C6 Mn1 128.1(4) . . ?
C6 C7 Mn1 72.3(3) . . ?
C6 C7 C8 109.8(4) . . ?
C8 C7 Mn1 70.7(3) . . ?
C49 C50 C51 121.4(5) . . ?
N2 C44 C43 123.4(4) . . ?
N2 C44 C45 120.0(4) . . ?
C43 C44 C45 116.6(4) . . ?
C50 C49 C48 120.6(4) . . ?
C7 C8 Mn1 70.4(2) . . ?
C9 C8 Mn1 70.7(3) . . ?
C9 C8 C7 106.4(5) . . ?
C49 C48 C47 121.3(5) . . ?
C47 C52 C54 107.9(8) . . ?
C47 C52 C153 119.0(16) . . ?
C47 C52 C154 133(2) . . ?
C53 C52 C47 111.7(6) . . ?
C53 C52 C54 112.6(7) . . ?
C154 C52 C153 92(3) . . ?
C51 C55 C56 110.5(4) . . ?
C51 C55 C57 116.5(5) . . ?
C57 C55 C56 106.2(5) . . ?
C59 C64 C65 113.1(4) . . ?
C59 C64 C66 111.5(4) . . ?
C65 C64 C66 111.4(4) . . ?
O5 C5 Mn1 168.7(5) . . ?
C6 C10 Mn1 71.7(3) . . ?
C9 C10 Mn1 71.1(3) . . ?
C9 C10 C6 109.4(5) . . ?
C8 C9 Mn1 70.9(2) . . ?
C10 C9 Mn1 71.1(3) . . ?
C10 C9 C8 107.8(5) . . ?
C30 C35 C36 110.6(4) . . ?
C30 C35 C37 111.5(4) . . ?
C36 C35 C37 109.9(4) . . ?
O4 C4 Mn1 173.6(4) . . ?
O2 C2 Al2 50.99(15) . . ?
O2 C2 C1 121.1(3) . . ?
C1 C2 Al2 170.9(3) . . ?
C3 C2 Al2 57.73(18) . . ?
C3 C2 O2 108.7(3) . . ?
C3 C2 C1 130.1(3) . . ?
C75 C70 C76 123.2(11) . . ?
C75 C70 C71 118.7(9) . . ?
C71 C70 C76 118.1(11) . . ?
C70 C75 C74 120.4(10) . . ?
C74 C73 C72 121(2) . . ?
C72 C71 C70 120.7(11) . . ?
C73 C74 C75 117.2(16) . . ?
C71 C72 C73 120.8(16) . . ?
C171 C170 C176 117.7(8) . . ?
C171 C170 C175 120.0 . . ?
C175 C170 C176 120.8(9) . . ?
C170 C171 C172 120.0 . . ?
C173 C172 C171 120.0 . . ?
C172 C173 C174 120.0 . . ?
C175 C174 C173 120.0 . . ?
C174 C175 C170 120.0 . . ?

loop_
_geom_bond_atom_site_label_1
_geom_bond_atom_site_label_2
_geom_bond_distance
_geom_bond_site_symmetry_2
_geom_bond_publ_flag
Mn1 C1 1.922(3) . ?
Mn1 C6 2.177(5) . ?
Mn1 C7 2.153(4) . ?
Mn1 C8 2.157(5) . ?
Mn1 C5 1.714(6) . ?
Mn1 C10 2.154(5) . ?
Mn1 C9 2.154(4) . ?
Mn1 C4 1.768(5) . ?
Al1 O1 1.748(2) . ?
Al1 O3 1.728(3) . ?
Al1 N0AA 1.878(3) . ?
Al1 N1 1.875(3) . ?
Al2 O2 1.778(3) . ?
Al2 N3 1.882(3) . ?
Al2 N2 1.876(3) . ?
Al2 C3 1.942(3) . ?
Al2 C2 2.289(4) . ?
O1 C1 1.353(4) . ?
O3 C3 1.364(4) . ?
O2 C2 1.418(4) . ?
N0AA C13 1.341(5) . ?
N0AA C29 1.459(4) . ?
N3 C58 1.462(4) . ?
N3 C42 1.333(5) . ?
N1 C17 1.465(4) . ?
N1 C15 1.343(5) . ?
N2 C46 1.463(5) . ?
N2 C44 1.340(5) . ?
C13 C14 1.400(5) . ?
C13 C12 1.499(5) . ?
C58 C63 1.391(5) . ?
C58 C59 1.412(5) . ?
C1 C2 1.454(5) . ?
C20 C21 1.368(6) . ?
C20 C19 1.370(6) . ?
C63 C62 1.405(5) . ?
C63 C67 1.512(5) . ?
C30 C29 1.405(5) . ?
C30 C31 1.396(5) . ?
C30 C35 1.519(6) . ?
C34 C29 1.410(5) . ?
C34 C33 1.398(5) . ?
C34 C38 1.519(5) . ?
C17 C18 1.395(5) . ?
C17 C22 1.405(5) . ?
C15 C16 1.506(5) . ?
C15 C14 1.401(5) . ?
C59 C60 1.377(6) . ?
C59 C64 1.520(6) . ?
C60 C61 1.393(6) . ?
C31 C32 1.364(6) . ?
C3 C2 1.386(5) . ?
C42 C41 1.507(5) . ?
C42 C43 1.399(6) . ?
C33 C32 1.370(6) . ?
C61 C62 1.372(6) . ?
C18 C19 1.396(6) . ?
C18 C23 1.519(6) . ?
O4 C4 1.165(6) . ?
C38 C39 1.521(6) . ?
C38 C40 1.518(6) . ?
C67 C69 1.541(6) . ?
C67 C68 1.523(6) . ?
C22 C21 1.397(5) . ?
C22 C26 1.509(5) . ?
C28 C26 1.523(6) . ?
C47 C46 1.409(6) . ?
C47 C48 1.398(6) . ?
C47 C52 1.512(7) . ?
C46 C51 1.390(6) . ?
O5 C5 1.186(6) . ?
C26 C27 1.527(6) . ?
C43 C44 1.383(6) . ?
C23 C25 1.517(7) . ?
C23 C24 1.526(8) . ?
C36 C35 1.521(7) . ?
C51 C50 1.405(6) . ?
C51 C55 1.512(7) . ?
C6 C7 1.382(7) . ?
C6 C10 1.423(7) . ?
C6 C11 1.495(8) . ?
C7 C8 1.434(7) . ?
C50 C49 1.365(7) . ?
C44 C45 1.520(6) . ?
C49 C48 1.368(7) . ?
C37 C35 1.530(6) . ?
C8 C9 1.415(7) . ?
C52 C54 1.545(11) . ?
C52 C53 1.469(13) . ?
C52 C153 1.85(5) . ?
C52 C154 1.54(4) . ?
C55 C56 1.569(9) . ?
C55 C57 1.527(8) . ?
C65 C64 1.523(6) . ?
C64 C66 1.530(6) . ?
C10 C9 1.398(8) . ?
C70 C75 1.363(14) . ?
C70 C76 1.466(14) . ?
C70 C71 1.389(14) . ?
C75 C74 1.455(16) . ?
C73 C74 1.32(3) . ?
C73 C72 1.40(3) . ?
C71 C72 1.320(17) . ?
C176 C170 1.41(6) . ?
C170 C171 1.3900 . ?
C170 C175 1.3900 . ?
C171 C172 1.3900 . ?
C172 C173 1.3900 . ?
C173 C174 1.3900 . ?
C174 C175 1.3900 . ?

loop_
_exptl_oxdiff_crystal_face_indexfrac_h
_exptl_oxdiff_crystal_face_indexfrac_k
_exptl_oxdiff_crystal_face_indexfrac_l
_exptl_oxdiff_crystal_face_x
_exptl_oxdiff_crystal_face_y
_exptl_oxdiff_crystal_face_z
-17.0000 -14.0005 15.0002 -0.0226 -0.4810 0.8877
16.9999 -16.9991 -10.9999 -0.0072 -0.5851 -0.8073
-0.9999 28.9996 -3.0004 0.0263 0.9975 -0.0258
11.9998 -0.0005 24.0000 0.9882 -0.1383 0.0598
-7.0001 -0.0009 27.0000 0.6318 -0.0892 0.7783
-22.9998 -0.0002 -4.9999 -0.6858 0.0953 0.6986
-12.9998 0.0005 -23.0000 -0.9822 0.1374 -0.0053
6.0001 0.0009 -27.0000 -0.6552 0.0924 -0.7437
23.9999 0.0003 1.9999 0.6208 -0.0861 -0.7928
4.0000 -25.9991 -12.9997 -0.4133 -0.8394 -0.3957
